data_4088867
loop_
_publ_author_name
'Hollering, Manuela'
'Albrecht, Martin'
'K\"uhn, Fritz E.'

_publ_section_title
;
 Bonding and Catalytic Application of Ruthenium N-Heterocyclic Carbene
 Complexes Featuring Triazole, Triazolylidene, and Imidazolylidene Ligands
;
_journal_issue 17
_journal_name_full Organometallics
_journal_page_first 2980
_journal_paper_doi 10.1021/acs.organomet.6b00504
_journal_volume 35
_journal_year 2016
_chemical_compound_source 'see text'
_chemical_formula_moiety 'C37 H44 N8 Ru, 2(C F3 O3 S), C H Cl3'
_chemical_formula_sum 'C40 H45 Cl3 F6 N8 O6 Ru S2'
_chemical_formula_weight 1119.38
_space_group_IT_number 2
_space_group_name_Hall '-P 1'
_space_group_name_H-M_alt 'P -1'
_symmetry_cell_setting triclinic
_symmetry_Int_Tables_number 2
_symmetry_space_group_name_Hall '-P 1'
_symmetry_space_group_name_H-M 'P -1'
_atom_sites_solution_hydrogens geom
_cell_angle_alpha 102.55(4)
_cell_angle_beta 92.32(4)
_cell_angle_gamma 97.57(4)
_cell_formula_units_Z 2
_cell_length_a 11.995(11)
_cell_length_b 13.749(13)
_cell_length_c 16.487(14)
_cell_measurement_reflns_used 5274
_cell_measurement_temperature 100
_cell_measurement_theta_max 21.5803
_cell_measurement_theta_min 2.3640
_cell_volume 2624(4)
_computing_cell_refinement 'SAINT (Bruker, 2015)'
_computing_data_collection 'APEX III Control Software (Bruker, 2015)'
_computing_data_reduction 'SAINT (Bruker, 2015)'
_computing_molecular_graphics 'PLATON (Spek, 2011)'
_computing_publication_material 'PLATON (Spek, 2011), enCIFer (Allen, 2014)'
_computing_structure_refinement 'SHELXL2014 (Sheldrick, 2014), SHELXLE (Huebschle, 2011)'
_computing_structure_solution 'SHELXS97 (Sheldrick, 1997)'
_diffrn_ambient_temperature 100
_diffrn_detector ' CCD '
_diffrn_detector_area_resol_mean 16
_diffrn_measured_fraction_theta_full 0.979
_diffrn_measured_fraction_theta_max 0.979
_diffrn_measurement_device ' \k-geometry diffractometer '
_diffrn_measurement_device_type ' Apex II CCD '
_diffrn_measurement_method ' phi- and omega-rotation '
_diffrn_radiation_monochromator 'Triumph monochromator'
_diffrn_radiation_probe x-ray
_diffrn_radiation_source 'fine-focus sealed tube'
_diffrn_radiation_type MoK\a
_diffrn_radiation_wavelength 0.71073
_diffrn_reflns_av_R_equivalents 0.0488
_diffrn_reflns_av_unetI/netI 0.0637
_diffrn_reflns_limit_h_max 14
_diffrn_reflns_limit_h_min -14
_diffrn_reflns_limit_k_max 16
_diffrn_reflns_limit_k_min -16
_diffrn_reflns_limit_l_max 19
_diffrn_reflns_limit_l_min -19
_diffrn_reflns_number 25518
_diffrn_reflns_reduction_process
;
;
_diffrn_reflns_theta_full 25.03
_diffrn_reflns_theta_max 25.03
_diffrn_reflns_theta_min 1.72
_exptl_absorpt_coefficient_mu 0.601
_exptl_absorpt_correction_T_max 0.7454
_exptl_absorpt_correction_T_min 0.6816
_exptl_absorpt_correction_type multi-scan
_exptl_absorpt_process_details 'SADABS 2014/5, Bruker, 2014'
_exptl_crystal_colour 'clear yellow'
_exptl_crystal_density_diffrn 1.417
_exptl_crystal_density_method 'Not Measured'
_exptl_crystal_description fragment
_exptl_crystal_F_000 1140
_exptl_crystal_size_max 0.226
_exptl_crystal_size_mid 0.195
_exptl_crystal_size_min 0.103
_refine_diff_density_max 0.849
_refine_diff_density_min -0.771
_refine_diff_density_rms 0.084
_refine_ls_extinction_method none
_refine_ls_goodness_of_fit_ref 1.030
_refine_ls_hydrogen_treatment constr
_refine_ls_matrix_type full
_refine_ls_number_parameters 872
_refine_ls_number_reflns 9076
_refine_ls_number_restraints 507
_refine_ls_restrained_S_all 1.098
_refine_ls_R_factor_all 0.0744
_refine_ls_R_factor_gt 0.0517
_refine_ls_shift/su_max 0.001
_refine_ls_shift/su_mean 0.000
_refine_ls_structure_factor_coef Fsqd
_refine_ls_weighting_details 'W=1/[\S^2^(FO^2^)+(0.0680P)^2^+3.3721P] WHERE P=(FO^2^+2FC^2^)/3'
_refine_ls_weighting_scheme calc
_refine_ls_wR_factor_gt 0.1270
_refine_ls_wR_factor_ref 0.1394
_reflns_number_gt 6958
_reflns_number_total 9076
_reflns_threshold_expression I>2\s(I)
_cod_data_source_file om6b00504_si_001.cif
_cod_data_source_block compound_1b
_cod_database_code 4088867

loop_
_space_group_symop_id
_space_group_symop_operation_xyz
1 x,y,z
2 -x,-y,-z

loop_
_atom_site_label
_atom_site_type_symbol
_atom_site_fract_x
_atom_site_fract_y
_atom_site_fract_z
_atom_site_U_iso_or_equiv
_atom_site_adp_type
_atom_site_occupancy
_atom_site_site_symmetry_order
_atom_site_calc_flag
_atom_site_refinement_flags_posn
_atom_site_refinement_flags_adp
_atom_site_refinement_flags_occupancy
_atom_site_disorder_assembly
_atom_site_disorder_group
Ru1 Ru 0.29415(3) 0.80218(3) 0.21261(2) 0.02747(12) Uani 1 1 d . . . . .
N1 N 0.2536(3) 0.4893(2) 0.1603(2) 0.0245(7) Uani 1 1 d . . . . .
C1 C 0.1778(19) 0.394(2) 0.167(2) 0.027(3) Uani 0.35(3) 1 d D U P A 5
C2 C 0.2119(16) 0.3339(14) 0.2188(14) 0.029(3) Uani 0.35(3) 1 d D U P A 5
C3 C 0.1335(19) 0.2504(11) 0.2247(11) 0.031(3) Uani 0.35(3) 1 d D U P A 5
H3 H 0.1542 0.2075 0.2589 0.037 Uiso 0.35(3) 1 calc R U P A 5
C4 C 0.0276(18) 0.2280(11) 0.1829(12) 0.034(3) Uani 0.35(3) 1 d D U P A 5
C5 C -0.0022(14) 0.2884(14) 0.1308(13) 0.033(3) Uani 0.35(3) 1 d D U P A 5
H5 H -0.0750 0.2741 0.1025 0.039 Uiso 0.35(3) 1 calc R U P A 5
C6 C 0.0743(15) 0.3712(15) 0.1192(15) 0.029(3) Uani 0.35(3) 1 d D U P A 5
C7 C -0.054(2) 0.1359(12) 0.1917(13) 0.050(5) Uani 0.35(3) 1 d D U P A 5
H7A H -0.1307 0.1423 0.1720 0.076 Uiso 0.35(3) 1 calc R U P A 5
H7B H -0.0537 0.1320 0.2504 0.076 Uiso 0.35(3) 1 calc R U P A 5
H7C H -0.0311 0.0747 0.1584 0.076 Uiso 0.35(3) 1 calc R U P A 5
C8 C 0.0453(18) 0.4330(15) 0.0578(15) 0.031(4) Uani 0.35(3) 1 d D U P A 5
H8A H -0.0251 0.4007 0.0252 0.046 Uiso 0.35(3) 1 calc R U P A 5
H8B H 0.1061 0.4376 0.0204 0.046 Uiso 0.35(3) 1 calc R U P A 5
H8C H 0.0360 0.5008 0.0882 0.046 Uiso 0.35(3) 1 calc R U P A 5
C9 C 0.3287(16) 0.3571(18) 0.2647(15) 0.034(4) Uani 0.35(3) 1 d D U P A 5
H9A H 0.3347 0.3107 0.3017 0.051 Uiso 0.35(3) 1 calc R U P A 5
H9B H 0.3401 0.4265 0.2978 0.051 Uiso 0.35(3) 1 calc R U P A 5
H9C H 0.3862 0.3491 0.2242 0.051 Uiso 0.35(3) 1 calc R U P A 5
C1A C 0.1899(9) 0.3992(10) 0.1720(12) 0.0242(18) Uani 0.65(3) 1 d D U P A 6
C2A C 0.2397(9) 0.3472(8) 0.2237(7) 0.0282(18) Uani 0.65(3) 1 d D U P A 6
C3A C 0.1745(12) 0.2589(7) 0.2350(6) 0.0322(19) Uani 0.65(3) 1 d D U P A 6
H3A H 0.2061 0.2210 0.2695 0.039 Uiso 0.65(3) 1 calc R U P A 6
C4A C 0.0666(11) 0.2245(6) 0.1983(7) 0.034(2) Uani 0.65(3) 1 d D U P A 6
C5A C 0.0197(8) 0.2794(7) 0.1481(8) 0.0343(19) Uani 0.65(3) 1 d D U P A 6
H5A H -0.0541 0.2561 0.1223 0.041 Uiso 0.65(3) 1 calc R U P A 6
C6A C 0.0799(8) 0.3696(8) 0.1344(8) 0.0291(19) Uani 0.65(3) 1 d D U P A 6
C7A C -0.0001(14) 0.1266(7) 0.2109(7) 0.050(3) Uani 0.65(3) 1 d D U P A 6
H7AA H -0.0793 0.1355 0.2175 0.076 Uiso 0.65(3) 1 calc R U P A 6
H7AB H 0.0314 0.1096 0.2610 0.076 Uiso 0.65(3) 1 calc R U P A 6
H7AC H 0.0047 0.0720 0.1624 0.076 Uiso 0.65(3) 1 calc R U P A 6
C8A C 0.0293(9) 0.4299(8) 0.0795(8) 0.033(2) Uani 0.65(3) 1 d D U P A 6
H8AA H -0.0414 0.3916 0.0509 0.050 Uiso 0.65(3) 1 calc R U P A 6
H8AB H 0.0823 0.4432 0.0381 0.050 Uiso 0.65(3) 1 calc R U P A 6
H8AC H 0.0143 0.4939 0.1138 0.050 Uiso 0.65(3) 1 calc R U P A 6
C9A C 0.3575(10) 0.3849(10) 0.2662(8) 0.037(2) Uani 0.65(3) 1 d D U P A 6
H9AA H 0.3697 0.3500 0.3110 0.056 Uiso 0.65(3) 1 calc R U P A 6
H9AB H 0.3647 0.4575 0.2896 0.056 Uiso 0.65(3) 1 calc R U P A 6
H9AC H 0.4138 0.3714 0.2254 0.056 Uiso 0.65(3) 1 calc R U P A 6
N2 N 0.2225(3) 0.5789(2) 0.1962(2) 0.0265(8) Uani 1 1 d . . . . .
N4 N 0.5294(3) 0.7474(3) 0.1764(2) 0.0318(8) Uani 1 1 d . . . . .
N5 N 0.5361(3) 0.8550(3) 0.2943(2) 0.0315(8) Uani 1 1 d . . . . .
N6 N 0.3089(3) 0.7964(2) 0.3376(2) 0.0272(8) Uani 1 1 d . . . . .
N8 N 0.2704(3) 0.7605(3) 0.4528(2) 0.0291(8) Uani 1 1 d . . . . .
N7 N 0.2322(3) 0.7423(3) 0.3722(2) 0.0286(8) Uani 1 1 d . . . . .
C13 C 0.6388(3) 0.7584(4) 0.2133(3) 0.0366(11) Uani 1 1 d . . . . .
H13 H 0.6988 0.7247 0.1911 0.044 Uiso 1 1 calc R U . . .
C12 C 0.4784(3) 0.6671(3) 0.1041(3) 0.0330(10) Uani 1 1 d . . . . .
H12A H 0.5356 0.6245 0.0820 0.040 Uiso 1 1 calc R U . . .
H12B H 0.4515 0.6978 0.0593 0.040 Uiso 1 1 calc R U . . .
N3 N 0.3003(3) 0.6476(2) 0.1779(2) 0.0264(8) Uani 1 1 d . . . . .
C10 C 0.3510(3) 0.5006(3) 0.1203(2) 0.0282(9) Uani 1 1 d . . . . .
H10 H 0.3896 0.4490 0.0912 0.034 Uiso 1 1 calc R U . . .
C11 C 0.3804(3) 0.6031(3) 0.1316(2) 0.0269(9) Uani 1 1 d . . . . .
C14 C 0.6426(4) 0.8257(4) 0.2863(3) 0.0379(11) Uani 1 1 d . . . . .
H14 H 0.7062 0.8490 0.3252 0.045 Uiso 1 1 calc R U . . .
C16 C 0.4935(4) 0.9137(3) 0.3701(3) 0.0340(10) Uani 1 1 d . . . . .
H16A H 0.4688 0.9756 0.3586 0.041 Uiso 1 1 calc R U . . .
H16B H 0.5540 0.9335 0.4157 0.041 Uiso 1 1 calc R U . . .
C15 C 0.4658(3) 0.8070(3) 0.2266(3) 0.0293(9) Uani 1 1 d . . . . .
C18 C 0.3713(3) 0.8247(3) 0.4697(3) 0.0309(10) Uani 1 1 d . . . . .
H18 H 0.4145 0.8475 0.5215 0.037 Uiso 1 1 calc R U . . .
C17 C 0.3951(3) 0.8481(3) 0.3952(3) 0.0299(10) Uani 1 1 d . . . . .
C19 C 0.2045(3) 0.7087(3) 0.5074(2) 0.0272(9) Uani 1 1 d . . . . .
C21 C 0.1691(4) 0.5674(3) 0.5689(3) 0.0369(11) Uani 1 1 d . . . . .
H21 H 0.1914 0.5083 0.5817 0.044 Uiso 1 1 calc R U . . .
C20 C 0.2396(4) 0.6219(3) 0.5234(3) 0.0319(10) Uani 1 1 d . . . . .
C22 C 0.0670(4) 0.5969(3) 0.5962(3) 0.0341(10) Uani 1 1 d . . . . .
C23 C 0.0369(4) 0.6845(4) 0.5796(3) 0.0378(11) Uani 1 1 d . . . . .
H23 H -0.0313 0.7060 0.5989 0.045 Uiso 1 1 calc R U . . .
C24 C 0.1048(4) 0.7431(3) 0.5348(3) 0.0341(10) Uani 1 1 d . . . . .
C25 C -0.0107(4) 0.5330(4) 0.6412(3) 0.0465(12) Uani 1 1 d . . . . .
H25A H -0.0890 0.5419 0.6295 0.070 Uiso 1 1 calc R U . . .
H25B H 0.0090 0.5540 0.7013 0.070 Uiso 1 1 calc R U . . .
H25C H -0.0021 0.4620 0.6217 0.070 Uiso 1 1 calc R U . . .
C26 C 0.3488(4) 0.5875(4) 0.4921(3) 0.0501(13) Uani 1 1 d . . . . .
H26A H 0.3547 0.5211 0.5034 0.075 Uiso 1 1 calc R U . . .
H26B H 0.4131 0.6360 0.5209 0.075 Uiso 1 1 calc R U . . .
H26C H 0.3491 0.5831 0.4320 0.075 Uiso 1 1 calc R U . . .
C27 C 0.0688(4) 0.8376(4) 0.5163(4) 0.0520(14) Uani 1 1 d . . . . .
H27A H 0.0246 0.8683 0.5612 0.078 Uiso 1 1 calc R U . . .
H27B H 0.0226 0.8207 0.4634 0.078 Uiso 1 1 calc R U . . .
H27C H 0.1357 0.8852 0.5124 0.078 Uiso 1 1 calc R U . . .
C28 C 0.3945(5) 0.9045(5) 0.0568(4) 0.0673(18) Uani 1 1 d . . . . .
H28A H 0.3758 0.9520 0.0236 0.101 Uiso 1 1 calc R U . . .
H28B H 0.4044 0.8407 0.0195 0.101 Uiso 1 1 calc R U . . .
H28C H 0.4645 0.9325 0.0914 0.101 Uiso 1 1 calc R U . . .
C29 C 0.2993(4) 0.8861(4) 0.1124(3) 0.0456(13) Uani 1 1 d . . . . .
C30 C 0.2954(4) 0.9561(4) 0.1924(3) 0.0417(12) Uani 1 1 d . . . . .
H30 H 0.3613 1.0091 0.2148 0.050 Uiso 1 1 calc R U . . .
C31 C 0.2078(4) 0.9372(3) 0.2442(3) 0.0369(11) Uani 1 1 d . . . . .
H31 H 0.2153 0.9763 0.3033 0.044 Uiso 1 1 calc R U . . .
C32 C 0.1198(3) 0.8511(3) 0.2203(3) 0.0333(10) Uani 1 1 d . . . . .
C33 C 0.1237(4) 0.7852(4) 0.1428(3) 0.0379(11) Uani 1 1 d . . . . .
H33 H 0.0750 0.7182 0.1308 0.045 Uiso 1 1 calc R U . . .
C34 C 0.2134(4) 0.8015(4) 0.0895(3) 0.0401(11) Uani 1 1 d . . . . .
H34 H 0.2231 0.7463 0.0409 0.048 Uiso 1 1 calc R U . . .
C35 C 0.0326(4) 0.8340(4) 0.2830(3) 0.0416(11) Uani 1 1 d . . . . .
H35 H 0.0753 0.8422 0.3380 0.050 Uiso 1 1 calc R U . . .
C36 C -0.0346(4) 0.7275(4) 0.2622(4) 0.0506(13) Uani 1 1 d . . . . .
H36A H -0.0891 0.7216 0.3042 0.076 Uiso 1 1 calc R U . . .
H36B H 0.0171 0.6780 0.2619 0.076 Uiso 1 1 calc R U . . .
H36C H -0.0749 0.7152 0.2071 0.076 Uiso 1 1 calc R U . . .
C37 C -0.0459(4) 0.9155(4) 0.2940(4) 0.0593(15) Uani 1 1 d . . . . .
H37A H -0.0914 0.9109 0.3415 0.089 Uiso 1 1 calc R U . . .
H37B H -0.0958 0.9052 0.2434 0.089 Uiso 1 1 calc R U . . .
H37C H -0.0005 0.9822 0.3043 0.089 Uiso 1 1 calc R U . . .
C38 C 0.3123(12) 0.2731(8) 0.5108(8) 0.047(3) Uani 0.242(12) 1 d D U P B 7
F1 F 0.2096(14) 0.2950(12) 0.5311(14) 0.062(4) Uani 0.242(12) 1 d D U P B 7
F2 F 0.3573(16) 0.3384(10) 0.4686(11) 0.065(4) Uani 0.242(12) 1 d D U P B 7
F3 F 0.3779(17) 0.2884(12) 0.5815(9) 0.039(4) Uani 0.242(12) 1 d D U P B 7
S1 S 0.3012(11) 0.1460(7) 0.4448(6) 0.046(3) Uani 0.242(12) 1 d D U P B 7
O1 O 0.3019(19) 0.0827(9) 0.5021(9) 0.054(4) Uani 0.242(12) 1 d D U P B 7
O2 O 0.1975(13) 0.1350(13) 0.3945(10) 0.049(5) Uani 0.242(12) 1 d D U P B 7
O3 O 0.4018(13) 0.1532(14) 0.4005(9) 0.055(4) Uani 0.242(12) 1 d D U P B 7
C38A C 0.3024(6) 0.2668(4) 0.5130(4) 0.0469(14) Uani 0.758(12) 1 d D U P B 8
F1A F 0.2153(5) 0.2952(5) 0.5570(5) 0.084(2) Uani 0.758(12) 1 d D U P B 8
F2A F 0.3185(8) 0.3214(4) 0.4566(4) 0.097(2) Uani 0.758(12) 1 d D U P B 8
F3A F 0.3949(6) 0.2912(5) 0.5662(4) 0.0538(19) Uani 0.758(12) 1 d D U P B 8
S1A S 0.2714(2) 0.1326(2) 0.46338(19) 0.0370(7) Uani 0.758(12) 1 d D U P B 8
O1A O 0.2347(6) 0.0891(4) 0.5303(3) 0.0528(16) Uani 0.758(12) 1 d D U P B 8
O2A O 0.1864(5) 0.1268(6) 0.3979(4) 0.060(2) Uani 0.758(12) 1 d D U P B 8
O3A O 0.3790(4) 0.1086(5) 0.4365(4) 0.0572(19) Uani 0.758(12) 1 d D U P B 8
C40 C 0.1990(8) 0.1531(7) 0.0157(6) 0.060(2) Uani 0.517(4) 1 d D U P C 3
H40 H 0.1697 0.1988 0.0633 0.072 Uiso 0.517(4) 1 calc R U P C 3
Cl1 Cl 0.3456(3) 0.1877(3) 0.0227(3) 0.0760(12) Uani 0.517(4) 1 d D U P C 3
Cl2 Cl 0.1328(3) 0.1692(3) -0.0735(2) 0.0979(15) Uani 0.517(4) 1 d D U P C 3
Cl3 Cl 0.1541(3) 0.0289(2) 0.0254(2) 0.0719(10) Uani 0.517(4) 1 d D U P C 3
C40A C 0.2390(10) 0.1824(7) 0.0247(7) 0.098(3) Uani 0.483(4) 1 d D U P C 4
H40A H 0.1902 0.1968 0.0723 0.118 Uiso 0.483(4) 1 calc R U P C 4
Cl1A Cl 0.3768(4) 0.1904(4) 0.0678(4) 0.0953(16) Uani 0.483(4) 1 d D U P C 4
Cl2A Cl 0.2252(4) 0.2704(3) -0.0329(2) 0.0990(15) Uani 0.483(4) 1 d D U P C 4
Cl3A Cl 0.1823(7) 0.0631(4) -0.0365(5) 0.172(3) Uani 0.483(4) 1 d D U P C 4
C39 C 0.6645(10) 0.4765(7) 0.2315(6) 0.047(2) Uani 0.296(4) 1 d D U P D 1
F4 F 0.6475(8) 0.4106(7) 0.2776(7) 0.061(3) Uani 0.296(4) 1 d D U P D 1
F5 F 0.5827(9) 0.5320(6) 0.2450(5) 0.049(2) Uani 0.296(4) 1 d D U P D 1
F6 F 0.7604(8) 0.5367(7) 0.2591(6) 0.060(3) Uani 0.296(4) 1 d D U P D 1
S2 S 0.6647(4) 0.4141(4) 0.1217(3) 0.0496(15) Uani 0.296(4) 1 d D U P D 1
O4 O 0.5558(6) 0.3558(8) 0.1031(6) 0.059(3) Uani 0.296(4) 1 d D U P D 1
O5 O 0.7569(7) 0.3577(8) 0.1172(9) 0.068(3) Uani 0.296(4) 1 d D U P D 1
O6 O 0.6802(13) 0.4989(9) 0.0834(7) 0.054(3) Uani 0.296(4) 1 d D U P D 1
C39A C 0.7137(8) 0.4667(6) 0.2048(5) 0.0643(15) Uani 0.704(4) 1 d D U P D 2
F4A F 0.6576(7) 0.3869(5) 0.2221(5) 0.126(2) Uani 0.704(4) 1 d D U P D 2
F5A F 0.6757(7) 0.5441(4) 0.2513(3) 0.0933(19) Uani 0.704(4) 1 d D U P D 2
F6A F 0.8208(5) 0.4729(7) 0.2302(4) 0.133(2) Uani 0.704(4) 1 d D U P D 2
S2A S 0.69822(19) 0.46387(19) 0.09399(14) 0.0380(6) Uani 0.704(4) 1 d D U P D 2
O4A O 0.5799(4) 0.4564(4) 0.0762(3) 0.0582(15) Uani 0.704(4) 1 d D U P D 2
O5A O 0.7480(4) 0.3795(4) 0.0530(4) 0.0715(18) Uani 0.704(4) 1 d D U P D 2
O6A O 0.7597(6) 0.5604(5) 0.0918(4) 0.0818(19) Uani 0.704(4) 1 d D U P D 2

loop_
_atom_site_aniso_label
_atom_site_aniso_U_11
_atom_site_aniso_U_22
_atom_site_aniso_U_33
_atom_site_aniso_U_23
_atom_site_aniso_U_13
_atom_site_aniso_U_12
Ru1 0.02401(19) 0.02488(19) 0.0357(2) 0.01216(14) 0.00609(14) 0.00143(13)
N1 0.0230(18) 0.0266(19) 0.0277(19) 0.0127(15) 0.0073(14) 0.0042(14)
C1 0.027(6) 0.027(5) 0.030(5) 0.016(4) 0.007(4) -0.003(4)
C2 0.029(6) 0.029(5) 0.032(5) 0.015(4) 0.005(4) -0.003(4)
C3 0.033(6) 0.030(5) 0.033(5) 0.018(4) 0.005(5) -0.004(4)
C4 0.033(6) 0.033(5) 0.034(5) 0.013(4) 0.005(4) -0.009(4)
C5 0.030(6) 0.035(5) 0.032(6) 0.012(4) 0.003(4) -0.007(4)
C6 0.026(5) 0.032(5) 0.031(6) 0.014(4) 0.005(4) -0.004(4)
C7 0.057(9) 0.039(7) 0.050(8) 0.018(6) 0.006(7) -0.023(6)
C8 0.022(7) 0.043(7) 0.032(8) 0.018(6) 0.007(6) 0.004(6)
C9 0.035(7) 0.034(8) 0.036(7) 0.019(7) 0.000(6) -0.007(5)
C1A 0.026(3) 0.020(3) 0.028(4) 0.004(3) 0.014(3) 0.008(3)
C2A 0.031(4) 0.025(3) 0.031(3) 0.009(3) 0.013(3) 0.005(2)
C3A 0.035(4) 0.029(3) 0.035(3) 0.011(3) 0.008(3) 0.003(3)
C4A 0.034(4) 0.031(3) 0.037(4) 0.010(2) 0.009(3) 0.000(3)
C5A 0.029(3) 0.033(3) 0.039(4) 0.005(3) 0.006(3) 0.000(3)
C6A 0.028(3) 0.028(3) 0.032(4) 0.005(3) 0.011(3) 0.005(3)
C7A 0.051(7) 0.045(4) 0.054(5) 0.020(4) 0.006(4) -0.014(4)
C8A 0.025(4) 0.041(4) 0.036(6) 0.013(3) 0.013(4) 0.001(3)
C9A 0.039(5) 0.035(6) 0.041(5) 0.020(4) -0.001(4) -0.001(3)
N2 0.0223(18) 0.0231(18) 0.036(2) 0.0100(15) 0.0073(14) 0.0035(14)
N4 0.0231(19) 0.035(2) 0.037(2) 0.0120(17) 0.0108(15) -0.0043(16)
N5 0.0252(19) 0.028(2) 0.041(2) 0.0106(16) 0.0086(16) -0.0043(15)
N6 0.0219(18) 0.0245(18) 0.037(2) 0.0112(15) 0.0079(15) 0.0017(15)
N8 0.0264(19) 0.0268(19) 0.033(2) 0.0058(15) 0.0056(15) 0.0000(15)
N7 0.0239(18) 0.0275(19) 0.036(2) 0.0091(16) 0.0066(15) 0.0029(15)
C13 0.019(2) 0.045(3) 0.046(3) 0.013(2) 0.0088(19) -0.0003(19)
C12 0.027(2) 0.035(3) 0.035(3) 0.009(2) 0.0100(19) -0.0054(19)
N3 0.0191(17) 0.0289(19) 0.035(2) 0.0150(15) 0.0053(14) 0.0021(15)
C10 0.022(2) 0.037(3) 0.027(2) 0.0088(18) 0.0076(17) 0.0040(18)
C11 0.023(2) 0.031(2) 0.028(2) 0.0115(18) 0.0064(17) -0.0004(18)
C14 0.020(2) 0.043(3) 0.051(3) 0.015(2) 0.0044(19) -0.0039(19)
C16 0.030(2) 0.029(2) 0.039(3) 0.0052(19) 0.0045(19) -0.0047(19)
C15 0.028(2) 0.024(2) 0.035(2) 0.0112(19) 0.0064(19) -0.0073(18)
C18 0.028(2) 0.026(2) 0.036(2) 0.0029(19) 0.0051(18) -0.0010(18)
C17 0.022(2) 0.022(2) 0.044(3) 0.0048(19) 0.0049(19) 0.0003(17)
C19 0.027(2) 0.027(2) 0.025(2) 0.0036(17) 0.0045(17) -0.0035(18)
C21 0.045(3) 0.030(2) 0.036(3) 0.008(2) 0.004(2) 0.002(2)
C20 0.033(2) 0.028(2) 0.033(2) 0.0041(19) 0.0085(19) 0.0022(19)
C22 0.035(2) 0.036(3) 0.027(2) 0.0044(19) 0.0046(18) -0.010(2)
C23 0.032(2) 0.044(3) 0.037(3) 0.007(2) 0.011(2) 0.003(2)
C24 0.028(2) 0.037(3) 0.037(3) 0.008(2) 0.0061(19) 0.0019(19)
C25 0.048(3) 0.056(3) 0.033(3) 0.012(2) 0.009(2) -0.006(2)
C26 0.053(3) 0.039(3) 0.066(4) 0.022(3) 0.022(3) 0.014(2)
C27 0.044(3) 0.055(3) 0.068(4) 0.027(3) 0.025(3) 0.020(3)
C28 0.069(4) 0.076(4) 0.082(4) 0.055(4) 0.040(3) 0.031(3)
C29 0.043(3) 0.049(3) 0.061(3) 0.038(3) 0.021(2) 0.020(2)
C30 0.035(3) 0.033(3) 0.063(3) 0.025(2) 0.007(2) 0.005(2)
C31 0.033(2) 0.032(3) 0.050(3) 0.014(2) 0.006(2) 0.009(2)
C32 0.026(2) 0.034(2) 0.043(3) 0.013(2) 0.0024(19) 0.0081(19)
C33 0.031(3) 0.036(3) 0.052(3) 0.020(2) 0.000(2) 0.010(2)
C34 0.050(3) 0.041(3) 0.036(3) 0.017(2) 0.005(2) 0.019(2)
C35 0.027(2) 0.048(3) 0.055(3) 0.021(2) 0.009(2) 0.006(2)
C36 0.032(3) 0.055(3) 0.070(4) 0.028(3) 0.009(2) 0.000(2)
C37 0.037(3) 0.060(4) 0.090(4) 0.027(3) 0.026(3) 0.018(3)
C38 0.067(6) 0.034(4) 0.038(5) 0.003(4) -0.002(4) 0.014(4)
F1 0.077(7) 0.054(7) 0.053(9) -0.010(6) -0.007(5) 0.038(6)
F2 0.082(9) 0.044(6) 0.058(7) 0.021(5) -0.041(6) -0.030(6)
F3 0.049(7) 0.033(7) 0.029(5) 0.006(4) 0.010(5) -0.011(6)
S1 0.069(6) 0.034(3) 0.033(4) -0.002(3) -0.007(3) 0.021(4)
O1 0.079(10) 0.033(5) 0.046(7) 0.005(5) -0.019(7) 0.004(7)
O2 0.071(7) 0.045(9) 0.030(8) -0.001(6) -0.006(6) 0.020(8)
O3 0.070(7) 0.056(8) 0.038(7) -0.003(6) -0.002(5) 0.025(6)
C38A 0.054(3) 0.043(2) 0.045(3) 0.010(2) 0.014(2) 0.007(2)
F1A 0.069(3) 0.100(4) 0.066(4) -0.029(3) 0.014(3) 0.023(3)
F2A 0.149(6) 0.064(3) 0.071(4) 0.037(3) -0.012(4) -0.035(3)
F3A 0.058(3) 0.044(3) 0.049(3) -0.002(2) 0.012(2) -0.011(2)
S1A 0.0292(11) 0.0415(12) 0.0364(13) 0.0015(10) 0.0044(8) 0.0024(8)
O1A 0.057(4) 0.043(3) 0.049(3) 0.009(2) -0.003(2) -0.022(2)
O2A 0.049(3) 0.086(5) 0.039(3) -0.001(3) -0.006(2) 0.015(3)
O3A 0.037(3) 0.052(3) 0.069(4) -0.016(3) 0.005(2) 0.006(2)
C40 0.063(4) 0.064(4) 0.062(4) 0.024(4) 0.016(4) 0.027(4)
Cl1 0.055(2) 0.088(3) 0.093(3) 0.032(2) 0.0202(19) 0.0162(17)
Cl2 0.114(3) 0.114(3) 0.077(2) 0.049(2) -0.0082(19) 0.017(2)
Cl3 0.083(2) 0.0555(18) 0.083(2) 0.0238(16) 0.0107(17) 0.0175(15)
C40A 0.118(5) 0.082(5) 0.082(6) -0.012(4) -0.013(5) 0.027(5)
Cl1A 0.082(3) 0.113(3) 0.083(3) -0.013(3) 0.022(2) 0.043(2)
Cl2A 0.117(3) 0.115(3) 0.064(2) 0.018(2) 0.026(2) 0.010(3)
Cl3A 0.226(6) 0.090(3) 0.156(6) -0.048(3) -0.072(5) 0.016(4)
C39 0.049(4) 0.039(4) 0.050(4) 0.007(3) -0.010(4) 0.006(3)
F4 0.067(6) 0.049(5) 0.063(5) 0.019(4) -0.018(5) -0.011(4)
F5 0.060(5) 0.045(5) 0.039(5) -0.001(4) 0.003(4) 0.008(4)
F6 0.061(5) 0.047(6) 0.063(5) 0.010(4) -0.018(5) -0.012(4)
S2 0.038(2) 0.051(3) 0.056(3) -0.002(2) 0.001(2) 0.017(2)
O4 0.038(4) 0.065(6) 0.059(6) -0.021(5) -0.003(4) 0.015(4)
O5 0.040(5) 0.065(7) 0.091(8) -0.006(6) -0.004(6) 0.023(5)
O6 0.048(7) 0.073(7) 0.044(5) 0.003(5) 0.015(6) 0.026(5)
C39A 0.074(3) 0.068(3) 0.051(3) 0.009(2) -0.007(3) 0.020(3)
F4A 0.213(6) 0.081(4) 0.086(4) 0.038(3) 0.006(5) -0.001(4)
F5A 0.137(5) 0.096(4) 0.046(3) -0.001(3) 0.016(4) 0.041(4)
F6A 0.099(4) 0.218(7) 0.076(4) 0.005(4) -0.034(3) 0.060(4)
S2A 0.0278(10) 0.0411(13) 0.0412(12) -0.0042(9) 0.0017(8) 0.0128(9)
O4A 0.030(2) 0.088(4) 0.055(3) 0.002(3) -0.001(2) 0.024(2)
O5A 0.050(3) 0.077(3) 0.073(4) -0.030(3) -0.011(3) 0.039(3)
O6A 0.100(4) 0.067(3) 0.059(3) -0.006(3) 0.023(3) -0.029(3)

loop_
_atom_type_symbol
_atom_type_description
_atom_type_scat_dispersion_real
_atom_type_scat_dispersion_imag
_atom_type_scat_source
C C 0.0033 0.0016 ' International Tables Vol C Tables 4.2.6.8 and 6.1.1.4'
H H 0.0000 0.0000 ' International Tables Vol C Tables 4.2.6.8 and 6.1.1.4'
Cl Cl 0.1484 0.1585 ' International Tables Vol C Tables 4.2.6.8 and 6.1.1.4'
F F 0.0171 0.0103 ' International Tables Vol C Tables 4.2.6.8 and 6.1.1.4'
N N 0.0061 0.0033 ' International Tables Vol C Tables 4.2.6.8 and 6.1.1.4'
O O 0.0106 0.0060 ' International Tables Vol C Tables 4.2.6.8 and 6.1.1.4'
Ru Ru -1.2594 0.8363 ' International Tables Vol C Tables 4.2.6.8 and 6.1.1.4'
S S 0.1246 0.1234 ' International Tables Vol C Tables 4.2.6.8 and 6.1.1.4'

loop_
_geom_angle_atom_site_label_1
_geom_angle_atom_site_label_2
_geom_angle_atom_site_label_3
_geom_angle
C15 Ru1 N6 81.15(15)
C15 Ru1 N3 81.72(15)
N6 Ru1 N3 90.10(14)
C15 Ru1 C29 94.93(17)
N6 Ru1 C29 151.75(18)
N3 Ru1 C29 117.18(18)
C15 Ru1 C34 119.64(17)
N6 Ru1 C34 159.15(16)
N3 Ru1 C34 91.44(16)
C29 Ru1 C34 37.49(19)
C15 Ru1 C30 97.02(17)
N6 Ru1 C30 113.76(17)
N3 Ru1 C30 155.74(16)
C29 Ru1 C30 38.59(19)
C34 Ru1 C30 67.97(19)
C15 Ru1 C31 123.57(17)
N6 Ru1 C31 90.64(16)
N3 Ru1 C31 154.47(15)
C29 Ru1 C31 68.14(18)
C34 Ru1 C31 79.19(18)
C30 Ru1 C31 37.21(17)
C15 Ru1 C33 156.63(17)
N6 Ru1 C33 121.57(15)
N3 Ru1 C33 92.08(15)
C29 Ru1 C33 67.82(18)
C34 Ru1 C33 37.59(17)
C30 Ru1 C33 79.46(18)
C31 Ru1 C33 66.04(18)
C15 Ru1 C32 160.89(16)
N6 Ru1 C32 93.95(15)
N3 Ru1 C32 116.91(15)
C29 Ru1 C32 80.62(17)
C34 Ru1 C32 66.92(17)
C30 Ru1 C32 67.92(17)
C31 Ru1 C32 37.60(16)
C33 Ru1 C32 35.94(17)
N2 N1 C10 112.2(3)
N2 N1 C1A 119.1(9)
C10 N1 C1A 128.7(9)
N2 N1 C1 118.1(17)
C10 N1 C1 129.8(17)
C2 C1 C6 123.4(6)
C2 C1 N1 120.3(9)
C6 C1 N1 116.3(8)
C1 C2 C3 116.1(6)
C1 C2 C9 121.4(7)
C3 C2 C9 122.5(7)
C4 C3 C2 123.2(7)
C4 C3 H3 118.4
C2 C3 H3 118.4
C3 C4 C5 118.8(6)
C3 C4 C7 120.8(9)
C5 C4 C7 120.3(9)
C4 C5 C6 121.1(7)
C4 C5 H5 119.5
C6 C5 H5 119.5
C1 C6 C5 117.2(6)
C1 C6 C8 121.5(6)
C5 C6 C8 121.2(7)
C4 C7 H7A 109.5
C4 C7 H7B 109.5
H7A C7 H7B 109.5
C4 C7 H7C 109.5
H7A C7 H7C 109.5
H7B C7 H7C 109.5
C6 C8 H8A 109.5
C6 C8 H8B 109.5
H8A C8 H8B 109.5
C6 C8 H8C 109.5
H8A C8 H8C 109.5
H8B C8 H8C 109.5
C2 C9 H9A 109.5
C2 C9 H9B 109.5
H9A C9 H9B 109.5
C2 C9 H9C 109.5
H9A C9 H9C 109.5
H9B C9 H9C 109.5
C2A C1A C6A 123.5(5)
C2A C1A N1 117.1(6)
C6A C1A N1 119.3(6)
C1A C2A C3A 116.1(5)
C1A C2A C9A 121.5(5)
C3A C2A C9A 122.4(5)
C4A C3A C2A 123.2(5)
C4A C3A H3A 118.4
C2A C3A H3A 118.4
C3A C4A C5A 118.8(5)
C3A C4A C7A 121.3(7)
C5A C4A C7A 119.8(7)
C4A C5A C6A 121.1(6)
C4A C5A H5A 119.4
C6A C5A H5A 119.4
C1A C6A C5A 117.2(5)
C1A C6A C8A 121.3(5)
C5A C6A C8A 121.5(5)
C4A C7A H7AA 109.5
C4A C7A H7AB 109.5
H7AA C7A H7AB 109.5
C4A C7A H7AC 109.5
H7AA C7A H7AC 109.5
H7AB C7A H7AC 109.5
C6A C8A H8AA 109.5
C6A C8A H8AB 109.5
H8AA C8A H8AB 109.5
C6A C8A H8AC 109.5
H8AA C8A H8AC 109.5
H8AB C8A H8AC 109.5
C2A C9A H9AA 109.5
C2A C9A H9AB 109.5
H9AA C9A H9AB 109.5
C2A C9A H9AC 109.5
H9AA C9A H9AC 109.5
H9AB C9A H9AC 109.5
N3 N2 N1 104.9(3)
C15 N4 C13 110.3(4)
C15 N4 C12 122.1(3)
C13 N4 C12 126.2(4)
C15 N5 C14 110.5(4)
C15 N5 C16 121.6(4)
C14 N5 C16 126.9(4)
N7 N6 C17 111.5(3)
N7 N6 Ru1 122.7(3)
C17 N6 Ru1 125.8(3)
N7 N8 C18 112.6(3)
N7 N8 C19 117.5(3)
C18 N8 C19 129.9(4)
N6 N7 N8 104.4(3)
C14 C13 N4 106.8(4)
C14 C13 H13 126.6
N4 C13 H13 126.6
N4 C12 C11 109.2(3)
N4 C12 H12A 109.8
C11 C12 H12A 109.8
N4 C12 H12B 109.8
C11 C12 H12B 109.8
H12A C12 H12B 108.3
N2 N3 C11 111.3(3)
N2 N3 Ru1 122.9(2)
C11 N3 Ru1 125.7(3)
N1 C10 C11 104.7(4)
N1 C10 H10 127.7
C11 C10 H10 127.7
N3 C11 C10 107.0(3)
N3 C11 C12 120.6(4)
C10 C11 C12 132.4(4)
C13 C14 N5 107.2(4)
C13 C14 H14 126.4
N5 C14 H14 126.4
N5 C16 C17 108.1(3)
N5 C16 H16A 110.1
C17 C16 H16A 110.1
N5 C16 H16B 110.1
C17 C16 H16B 110.1
H16A C16 H16B 108.4
N5 C15 N4 105.1(4)
N5 C15 Ru1 127.6(3)
N4 C15 Ru1 126.2(3)
C17 C18 N8 104.6(4)
C17 C18 H18 127.7
N8 C18 H18 127.7
C18 C17 N6 106.9(4)
C18 C17 C16 131.9(4)
N6 C17 C16 121.2(4)
C20 C19 C24 123.3(4)
C20 C19 N8 117.5(4)
C24 C19 N8 118.9(4)
C22 C21 C20 122.4(4)
C22 C21 H21 118.8
C20 C21 H21 118.8
C19 C20 C21 116.8(4)
C19 C20 C26 121.4(4)
C21 C20 C26 121.8(4)
C23 C22 C21 118.4(4)
C23 C22 C25 120.5(4)
C21 C22 C25 121.1(4)
C22 C23 C24 121.8(4)
C22 C23 H23 119.1
C24 C23 H23 119.1
C19 C24 C23 117.2(4)
C19 C24 C27 122.2(4)
C23 C24 C27 120.6(4)
C22 C25 H25A 109.5
C22 C25 H25B 109.5
H25A C25 H25B 109.5
C22 C25 H25C 109.5
H25A C25 H25C 109.5
H25B C25 H25C 109.5
C20 C26 H26A 109.5
C20 C26 H26B 109.5
H26A C26 H26B 109.5
C20 C26 H26C 109.5
H26A C26 H26C 109.5
H26B C26 H26C 109.5
C24 C27 H27A 109.5
C24 C27 H27B 109.5
H27A C27 H27B 109.5
C24 C27 H27C 109.5
H27A C27 H27C 109.5
H27B C27 H27C 109.5
C29 C28 H28A 109.5
C29 C28 H28B 109.5
H28A C28 H28B 109.5
C29 C28 H28C 109.5
H28A C28 H28C 109.5
H28B C28 H28C 109.5
C34 C29 C30 118.2(4)
C34 C29 C28 122.0(5)
C30 C29 C28 119.8(5)
C34 C29 Ru1 71.3(3)
C30 C29 Ru1 70.8(3)
C28 C29 Ru1 128.7(3)
C31 C30 C29 119.2(4)
C31 C30 Ru1 71.6(2)
C29 C30 Ru1 70.6(3)
C31 C30 H30 119.9
C29 C30 H30 119.9
Ru1 C30 H30 119.9
C30 C31 C32 122.4(4)
C30 C31 Ru1 71.2(3)
C32 C31 Ru1 73.5(3)
C30 C31 H31 118.3
C32 C31 H31 118.3
Ru1 C31 H31 118.3
C33 C32 C31 117.8(4)
C33 C32 C35 123.9(4)
C31 C32 C35 118.3(4)
C33 C32 Ru1 71.4(2)
C31 C32 Ru1 68.9(2)
C35 C32 Ru1 127.7(3)
C32 C33 C34 121.0(4)
C32 C33 Ru1 72.6(3)
C34 C33 Ru1 69.2(3)
C32 C33 H33 118.7
C34 C33 H33 118.7
Ru1 C33 H33 118.7
C29 C34 C33 121.3(4)
C29 C34 Ru1 71.2(3)
C33 C34 Ru1 73.2(3)
C29 C34 H34 118.9
C33 C34 H34 118.9
Ru1 C34 H34 118.9
C32 C35 C36 113.4(4)
C32 C35 C37 110.8(4)
C36 C35 C37 111.6(4)
C32 C35 H35 106.9
C36 C35 H35 106.9
C37 C35 H35 106.9
C35 C36 H36A 109.5
C35 C36 H36B 109.5
H36A C36 H36B 109.5
C35 C36 H36C 109.5
H36A C36 H36C 109.5
H36B C36 H36C 109.5
C35 C37 H37A 109.5
C35 C37 H37B 109.5
H37A C37 H37B 109.5
C35 C37 H37C 109.5
H37A C37 H37C 109.5
H37B C37 H37C 109.5
F2 C38 F3 106.5(8)
F2 C38 F1 108.4(8)
F3 C38 F1 108.0(7)
F2 C38 S1 108.6(6)
F3 C38 S1 114.6(6)
F1 C38 S1 110.4(6)
O1 S1 O3 114.1(7)
O1 S1 O2 115.6(7)
O3 S1 O2 114.9(6)
O1 S1 C38 104.1(5)
O3 S1 C38 101.8(5)
O2 S1 C38 104.0(5)
F2A C38A F3A 106.6(5)
F2A C38A F1A 108.8(5)
F3A C38A F1A 106.9(5)
F2A C38A S1A 110.8(4)
F3A C38A S1A 114.0(4)
F1A C38A S1A 109.5(4)
O1A S1A O2A 115.3(4)
O1A S1A O3A 113.7(4)
O2A S1A O3A 115.5(4)
O1A S1A C38A 102.5(3)
O2A S1A C38A 104.5(3)
O3A S1A C38A 102.9(3)
Cl2 C40 Cl1 113.7(6)
Cl2 C40 Cl3 107.8(6)
Cl1 C40 Cl3 114.8(5)
Cl2 C40 H40 106.7
Cl1 C40 H40 106.7
Cl3 C40 H40 106.7
Cl2A C40A Cl1A 113.0(7)
Cl2A C40A Cl3A 108.4(7)
Cl1A C40A Cl3A 114.7(6)
Cl2A C40A H40A 106.8
Cl1A C40A H40A 106.8
Cl3A C40A H40A 106.8
F4 C39 F5 105.8(10)
F4 C39 F6 108.8(8)
F5 C39 F6 107.0(9)
F4 C39 S2 110.9(8)
F5 C39 S2 112.0(6)
F6 C39 S2 112.0(9)
O4 S2 O5 115.4(6)
O4 S2 O6 113.8(7)
O5 S2 O6 114.8(7)
O4 S2 C39 103.9(5)
O5 S2 C39 105.3(6)
O6 S2 C39 101.4(6)
F4A C39A F5A 106.0(9)
F4A C39A F6A 108.8(7)
F5A C39A F6A 106.4(7)
F4A C39A S2A 111.4(6)
F5A C39A S2A 112.9(6)
F6A C39A S2A 111.0(7)
O4A S2A O5A 115.0(3)
O4A S2A O6A 113.7(4)
O5A S2A O6A 114.8(4)
O4A S2A C39A 104.4(4)
O5A S2A C39A 106.0(4)
O6A S2A C39A 100.9(4)

loop_
_geom_bond_atom_site_label_1
_geom_bond_atom_site_label_2
_geom_bond_distance
Ru1 C15 2.053(5)
Ru1 N6 2.081(4)
Ru1 N3 2.090(4)
Ru1 C29 2.209(5)
Ru1 C34 2.211(5)
Ru1 C30 2.212(5)
Ru1 C31 2.217(5)
Ru1 C33 2.264(5)
Ru1 C32 2.280(5)
N1 N2 1.353(5)
N1 C10 1.373(5)
N1 C1A 1.421(8)
N1 C1 1.526(12)
C1 C2 1.390(7)
C1 C6 1.405(7)
C2 C3 1.407(8)
C2 C9 1.526(9)
C3 C4 1.384(10)
C3 H3 0.9500
C4 C5 1.385(9)
C4 C7 1.534(8)
C5 C6 1.418(7)
C5 H5 0.9500
C6 C8 1.513(8)
C7 H7A 0.9800
C7 H7B 0.9800
C7 H7C 0.9800
C8 H8A 0.9800
C8 H8B 0.9800
C8 H8C 0.9800
C9 H9A 0.9800
C9 H9B 0.9800
C9 H9C 0.9800
C1A C2A 1.390(6)
C1A C6A 1.405(7)
C2A C3A 1.407(8)
C2A C9A 1.526(8)
C3A C4A 1.384(9)
C3A H3A 0.9500
C4A C5A 1.384(9)
C4A C7A 1.533(8)
C5A C6A 1.418(7)
C5A H5A 0.9500
C6A C8A 1.513(8)
C7A H7AA 0.9800
C7A H7AB 0.9800
C7A H7AC 0.9800
C8A H8AA 0.9800
C8A H8AB 0.9800
C8A H8AC 0.9800
C9A H9AA 0.9800
C9A H9AB 0.9800
C9A H9AC 0.9800
N2 N3 1.330(4)
N4 C15 1.363(5)
N4 C13 1.399(6)
N4 C12 1.485(6)
N5 C15 1.360(6)
N5 C14 1.392(6)
N5 C16 1.482(6)
N6 N7 1.331(4)
N6 C17 1.382(5)
N8 N7 1.346(5)
N8 C18 1.380(5)
N8 C19 1.461(5)
C13 C14 1.345(7)
C13 H13 0.9500
C12 C11 1.519(5)
C12 H12A 0.9900
C12 H12B 0.9900
N3 C11 1.374(5)
C10 C11 1.378(6)
C10 H10 0.9500
C14 H14 0.9500
C16 C17 1.516(6)
C16 H16A 0.9900
C16 H16B 0.9900
C18 C17 1.367(6)
C18 H18 0.9500
C19 C20 1.389(6)
C19 C24 1.399(6)
C21 C22 1.402(6)
C21 C20 1.403(6)
C21 H21 0.9500
C20 C26 1.523(6)
C22 C23 1.380(6)
C22 C25 1.521(6)
C23 C24 1.412(6)
C23 H23 0.9500
C24 C27 1.509(7)
C25 H25A 0.9800
C25 H25B 0.9800
C25 H25C 0.9800
C26 H26A 0.9800
C26 H26B 0.9800
C26 H26C 0.9800
C27 H27A 0.9800
C27 H27B 0.9800
C27 H27C 0.9800
C28 C29 1.523(7)
C28 H28A 0.9800
C28 H28B 0.9800
C28 H28C 0.9800
C29 C34 1.420(7)
C29 C30 1.461(7)
C30 C31 1.413(6)
C30 H30 1.0000
C31 C32 1.451(6)
C31 H31 1.0000
C32 C33 1.402(7)
C32 C35 1.532(6)
C33 C34 1.443(6)
C33 H33 1.0000
C34 H34 1.0000
C35 C36 1.536(7)
C35 C37 1.543(7)
C35 H35 1.0000
C36 H36A 0.9800
C36 H36B 0.9800
C36 H36C 0.9800
C37 H37A 0.9800
C37 H37B 0.9800
C37 H37C 0.9800
C38 F2 1.325(7)
C38 F3 1.340(8)
C38 F1 1.344(7)
C38 S1 1.831(7)
S1 O1 1.418(6)
S1 O3 1.438(7)
S1 O2 1.439(6)
C38A F2A 1.322(6)
C38A F3A 1.343(7)
C38A F1A 1.347(7)
C38A S1A 1.831(6)
S1A O1A 1.422(5)
S1A O2A 1.437(4)
S1A O3A 1.437(5)
C40 Cl2 1.714(8)
C40 Cl1 1.752(10)
C40 Cl3 1.764(10)
C40 H40 1.0000
C40A Cl2A 1.712(9)
C40A Cl1A 1.753(10)
C40A Cl3A 1.761(10)
C40A H40A 1.0000
C39 F4 1.305(10)
C39 F5 1.318(11)
C39 F6 1.326(10)
C39 S2 1.827(9)
S2 O4 1.424(6)
S2 O5 1.428(6)
S2 O6 1.438(8)
C39A F4A 1.302(9)
C39A F5A 1.316(10)
C39A F6A 1.322(10)
C39A S2A 1.820(9)
S2A O4A 1.423(5)
S2A O5A 1.425(5)
S2A O6A 1.439(7)

loop_
_geom_torsion_atom_site_label_1
_geom_torsion_atom_site_label_2
_geom_torsion_atom_site_label_3
_geom_torsion_atom_site_label_4
_geom_torsion
N2 N1 C1 C2 -108(3)
C10 N1 C1 C2 74(4)
N2 N1 C1 C6 72(3)
C10 N1 C1 C6 -106(3)
C6 C1 C2 C3 -3(5)
N1 C1 C2 C3 176(3)
C6 C1 C2 C9 176(3)
N1 C1 C2 C9 -5(4)
C1 C2 C3 C4 -1(3)
C9 C2 C3 C4 -180(2)
C2 C3 C4 C5 2(3)
C2 C3 C4 C7 -180.0(18)
C3 C4 C5 C6 1(3)
C7 C4 C5 C6 -177.3(19)
C2 C1 C6 C5 6(5)
N1 C1 C6 C5 -174(3)
C2 C1 C6 C8 -174(3)
N1 C1 C6 C8 6(4)
C4 C5 C6 C1 -4(4)
C4 C5 C6 C8 176(2)
N2 N1 C1A C2A -108.0(13)
C10 N1 C1A C2A 67.5(17)
N2 N1 C1A C6A 69.3(17)
C10 N1 C1A C6A -115.3(13)
C6A C1A C2A C3A 2(2)
N1 C1A C2A C3A 179.3(13)
C6A C1A C2A C9A -177.2(15)
N1 C1A C2A C9A 0(2)
C1A C2A C3A C4A -0.7(15)
C9A C2A C3A C4A 178.7(10)
C2A C3A C4A C5A -0.2(13)
C2A C3A C4A C7A 178.7(9)
C3A C4A C5A C6A -0.4(14)
C7A C4A C5A C6A -179.3(10)
C2A C1A C6A C5A -3(2)
N1 C1A C6A C5A -179.9(13)
C2A C1A C6A C8A 179.2(14)
N1 C1A C6A C8A 2(2)
C4A C5A C6A C1A 1.8(17)
C4A C5A C6A C8A 179.8(10)
C10 N1 N2 N3 0.7(4)
C1A N1 N2 N3 176.9(6)
C1 N1 N2 N3 -177.6(9)
C17 N6 N7 N8 0.2(4)
Ru1 N6 N7 N8 -178.4(2)
C18 N8 N7 N6 -0.7(4)
C19 N8 N7 N6 -178.4(3)
C15 N4 C13 C14 -0.5(5)
C12 N4 C13 C14 -167.0(4)
C15 N4 C12 C11 -49.2(5)
C13 N4 C12 C11 115.8(4)
N1 N2 N3 C11 -0.4(4)
N1 N2 N3 Ru1 177.4(2)
N2 N1 C10 C11 -0.7(4)
C1A N1 C10 C11 -176.4(7)
C1 N1 C10 C11 177.3(10)
N2 N3 C11 C10 0.0(5)
Ru1 N3 C11 C10 -177.7(3)
N2 N3 C11 C12 -179.4(3)
Ru1 N3 C11 C12 2.9(5)
N1 C10 C11 N3 0.4(4)
N1 C10 C11 C12 179.7(4)
N4 C12 C11 N3 47.8(5)
N4 C12 C11 C10 -131.4(5)
N4 C13 C14 N5 0.5(5)
C15 N5 C14 C13 -0.4(5)
C16 N5 C14 C13 168.4(4)
C15 N5 C16 C17 50.4(5)
C14 N5 C16 C17 -117.2(4)
C14 N5 C15 N4 0.1(4)
C16 N5 C15 N4 -169.4(3)
C14 N5 C15 Ru1 168.9(3)
C16 N5 C15 Ru1 -0.5(5)
C13 N4 C15 N5 0.2(4)
C12 N4 C15 N5 167.4(3)
C13 N4 C15 Ru1 -168.8(3)
C12 N4 C15 Ru1 -1.7(5)
N7 N8 C18 C17 0.9(4)
C19 N8 C18 C17 178.3(4)
N8 C18 C17 N6 -0.7(4)
N8 C18 C17 C16 -179.2(4)
N7 N6 C17 C18 0.3(4)
Ru1 N6 C17 C18 178.8(3)
N7 N6 C17 C16 179.0(4)
Ru1 N6 C17 C16 -2.5(5)
N5 C16 C17 C18 130.0(5)
N5 C16 C17 N6 -48.3(5)
N7 N8 C19 C20 98.0(4)
C18 N8 C19 C20 -79.3(5)
N7 N8 C19 C24 -76.3(5)
C18 N8 C19 C24 106.4(5)
C24 C19 C20 C21 0.4(6)
N8 C19 C20 C21 -173.7(4)
C24 C19 C20 C26 179.9(4)
N8 C19 C20 C26 5.9(6)
C22 C21 C20 C19 1.1(7)
C22 C21 C20 C26 -178.4(4)
C20 C21 C22 C23 -2.0(7)
C20 C21 C22 C25 176.5(4)
C21 C22 C23 C24 1.3(7)
C25 C22 C23 C24 -177.1(4)
C20 C19 C24 C23 -1.0(7)
N8 C19 C24 C23 173.0(4)
C20 C19 C24 C27 -179.8(4)
N8 C19 C24 C27 -5.9(6)
C22 C23 C24 C19 0.1(7)
C22 C23 C24 C27 179.0(5)
C34 C29 C30 C31 0.6(6)
C28 C29 C30 C31 -178.8(4)
Ru1 C29 C30 C31 -54.5(4)
C34 C29 C30 Ru1 55.2(4)
C28 C29 C30 Ru1 -124.3(4)
C29 C30 C31 C32 -1.1(6)
Ru1 C30 C31 C32 -55.2(4)
C29 C30 C31 Ru1 54.0(4)
C30 C31 C32 C33 0.2(6)
Ru1 C31 C32 C33 -53.9(3)
C30 C31 C32 C35 176.6(4)
Ru1 C31 C32 C35 122.4(4)
C30 C31 C32 Ru1 54.1(4)
C31 C32 C33 C34 1.1(6)
C35 C32 C33 C34 -174.9(4)
Ru1 C32 C33 C34 -51.5(4)
C31 C32 C33 Ru1 52.6(3)
C35 C32 C33 Ru1 -123.5(4)
C30 C29 C34 C33 0.7(6)
C28 C29 C34 C33 -179.9(4)
Ru1 C29 C34 C33 55.6(4)
C30 C29 C34 Ru1 -54.9(4)
C28 C29 C34 Ru1 124.5(4)
C32 C33 C34 C29 -1.7(6)
Ru1 C33 C34 C29 -54.7(4)
C32 C33 C34 Ru1 53.0(4)
C33 C32 C35 C36 12.4(6)
C31 C32 C35 C36 -163.7(4)
Ru1 C32 C35 C36 -79.6(5)
C33 C32 C35 C37 -114.0(5)
C31 C32 C35 C37 69.9(5)
Ru1 C32 C35 C37 154.0(4)
F2 C38 S1 O1 155.0(12)
F3 C38 S1 O1 36.0(12)
F1 C38 S1 O1 -86.3(12)
F2 C38 S1 O3 36.1(12)
F3 C38 S1 O3 -82.8(12)
F1 C38 S1 O3 154.9(11)
F2 C38 S1 O2 -83.6(12)
F3 C38 S1 O2 157.5(12)
F1 C38 S1 O2 35.2(12)
F2A C38A S1A O1A -168.6(6)
F3A C38A S1A O1A 71.0(6)
F1A C38A S1A O1A -48.7(6)
F2A C38A S1A O2A -47.9(7)
F3A C38A S1A O2A -168.3(6)
F1A C38A S1A O2A 72.0(7)
F2A C38A S1A O3A 73.1(7)
F3A C38A S1A O3A -47.2(6)
F1A C38A S1A O3A -166.9(6)
F4 C39 S2 O4 59.6(10)
F5 C39 S2 O4 -58.3(10)
F6 C39 S2 O4 -178.6(9)
F4 C39 S2 O5 -62.1(10)
F5 C39 S2 O5 180.0(9)
F6 C39 S2 O5 59.7(10)
F4 C39 S2 O6 177.9(9)
F5 C39 S2 O6 60.0(10)
F6 C39 S2 O6 -60.2(10)
F4A C39A S2A O4A 58.1(8)
F5A C39A S2A O4A -61.0(8)
F6A C39A S2A O4A 179.5(6)
F4A C39A S2A O5A -63.7(8)
F5A C39A S2A O5A 177.1(7)
F6A C39A S2A O5A 57.7(7)
F4A C39A S2A O6A 176.3(7)
F5A C39A S2A O6A 57.2(8)
F6A C39A S2A O6A -62.3(7)
